data_7208646
loop_
_publ_author_name
'Li, Xiao-Yan'
'Yu, Ke-Ying'
'Zhao, Xiao-Li'
'Ma, Ming-Liang'
'Guo, Fang'
'Mi, Xian-Qiang'
'Jiang, Biao'
'Wen, Ke'

_publ_section_title
;
 Carboxylic acid-derived oxacalix[2]arene[2]pyrazine self-assembles into
 unprecedented diamondoid networks
;
_journal_issue 23
_journal_name_full CrystEngComm
_journal_page_first 7869
_journal_paper_doi 10.1039/c2ce25315a
_journal_volume 14
_journal_year 2012
_chemical_formula_moiety 'C22 H12 N4 O8, 3(C5 H5 N)'
_chemical_formula_sum 'C37 H27 N7 O8'
_chemical_formula_weight 697.66
_chemical_name_systematic
;
?
;
_space_group_IT_number 2
_symmetry_cell_setting triclinic
_symmetry_space_group_name_Hall '-P 1'
_symmetry_space_group_name_H-M 'P -1'
_atom_sites_solution_hydrogens geom
_atom_sites_solution_primary direct
_atom_sites_solution_secondary difmap
_audit_creation_method SHELXL-97
_cell_angle_alpha 108.7840(10)
_cell_angle_beta 93.2870(10)
_cell_angle_gamma 91.0040(10)
_cell_formula_units_Z 2
_cell_length_a 10.5968(4)
_cell_length_b 12.7228(5)
_cell_length_c 13.1435(5)
_cell_measurement_reflns_used 6673
_cell_measurement_temperature 173(2)
_cell_measurement_theta_max 27.93
_cell_measurement_theta_min 2.52
_cell_volume 1673.67(11)
_computing_cell_refinement 'Bruker SMART'
_computing_data_collection 'Bruker SMART'
_computing_data_reduction 'Bruker SAINT'
_computing_molecular_graphics 'Bruker SHELXTL'
_computing_publication_material 'Bruker SHELXTL'
_computing_structure_refinement 'SHELXL-97 (Sheldrick, 2008)'
_computing_structure_solution 'SHELXS-97 (Sheldrick, 2008)'
_diffrn_ambient_temperature 173(2)
_diffrn_measured_fraction_theta_full 0.991
_diffrn_measured_fraction_theta_max 0.991
_diffrn_measurement_device_type 'CCD area detector'
_diffrn_measurement_method 'phi and omega scans'
_diffrn_radiation_monochromator graphite
_diffrn_radiation_source 'fine-focus sealed tube'
_diffrn_radiation_type MoK\a
_diffrn_radiation_wavelength 0.71073
_diffrn_reflns_av_R_equivalents 0.0232
_diffrn_reflns_av_sigmaI/netI 0.0261
_diffrn_reflns_limit_h_max 12
_diffrn_reflns_limit_h_min -12
_diffrn_reflns_limit_k_max 15
_diffrn_reflns_limit_k_min -15
_diffrn_reflns_limit_l_max 15
_diffrn_reflns_limit_l_min -15
_diffrn_reflns_number 19459
_diffrn_reflns_theta_full 25.01
_diffrn_reflns_theta_max 25.01
_diffrn_reflns_theta_min 1.64
_exptl_absorpt_coefficient_mu 0.100
_exptl_absorpt_correction_T_max 0.9676
_exptl_absorpt_correction_T_min 0.9591
_exptl_absorpt_correction_type multi-scan
_exptl_absorpt_process_details 'Bruker SAINT (SADABS)'
_exptl_crystal_colour colorless
_exptl_crystal_density_diffrn 1.384
_exptl_crystal_density_method 'not measured'
_exptl_crystal_description block
_exptl_crystal_F_000 724
_exptl_crystal_size_max 0.42
_exptl_crystal_size_mid 0.36
_exptl_crystal_size_min 0.33
_refine_diff_density_max 0.342
_refine_diff_density_min -0.408
_refine_diff_density_rms 0.039
_refine_ls_extinction_method none
_refine_ls_goodness_of_fit_ref 1.036
_refine_ls_hydrogen_treatment constr
_refine_ls_matrix_type full
_refine_ls_number_parameters 499
_refine_ls_number_reflns 5852
_refine_ls_number_restraints 258
_refine_ls_restrained_S_all 1.044
_refine_ls_R_factor_all 0.0625
_refine_ls_R_factor_gt 0.0430
_refine_ls_shift/su_max 0.000
_refine_ls_shift/su_mean 0.000
_refine_ls_structure_factor_coef Fsqd
_refine_ls_weighting_details 'calc w=1/[\s^2^(Fo^2^)+(0.0470P)^2^+1.0414P] where P=(Fo^2^+2Fc^2^)/3'
_refine_ls_weighting_scheme calc
_refine_ls_wR_factor_gt 0.1043
_refine_ls_wR_factor_ref 0.1195
_reflns_number_gt 4428
_reflns_number_total 5852
_reflns_threshold_expression >2sigma(I)
_cod_data_source_file c2ce25315a.txt
_cod_data_source_block z4
_cod_original_sg_symbol_H-M P-1
_cod_database_code 7208646

loop_
_symmetry_equiv_pos_as_xyz
'x, y, z'
'-x, -y, -z'

loop_
_atom_site_label
_atom_site_type_symbol
_atom_site_fract_x
_atom_site_fract_y
_atom_site_fract_z
_atom_site_U_iso_or_equiv
_atom_site_adp_type
_atom_site_occupancy
_atom_site_symmetry_multiplicity
_atom_site_calc_flag
_atom_site_refinement_flags
_atom_site_disorder_assembly
_atom_site_disorder_group
O1 O 0.57251(16) 0.15368(12) -0.02085(12) 0.0468(4) Uani 1 1 d . . .
H1A H 0.6067 0.0921 -0.0335 0.070 Uiso 1 1 calc R . .
O2 O 0.66855(18) 0.18531(13) 0.14162(13) 0.0536(5) Uani 1 1 d . . .
O3 O -0.09699(18) 0.21922(15) 0.30610(15) 0.0615(5) Uani 1 1 d . . .
H3A H -0.1216 0.1574 0.3095 0.092 Uiso 1 1 calc R . .
O4 O 0.03762(18) 0.21672(13) 0.44244(15) 0.0556(5) Uani 1 1 d . . .
O5 O 0.31701(14) 0.48567(12) 0.01171(11) 0.0376(4) Uani 1 1 d . . .
O6 O -0.00989(13) 0.57567(13) 0.24086(12) 0.0388(4) Uani 1 1 d . . .
O7 O 0.27326(14) 0.58373(13) 0.54196(11) 0.0429(4) Uani 1 1 d . . .
O8 O 0.60476(13) 0.58993(11) 0.32856(11) 0.0341(3) Uani 1 1 d . . .
N1 N 0.05660(17) 0.66085(15) 0.01575(14) 0.0373(4) Uani 1 1 d . . .
N2 N 0.16052(15) 0.53228(13) 0.13363(13) 0.0295(4) Uani 1 1 d . . .
N3 N 0.54647(18) 0.76566(14) 0.59227(14) 0.0379(4) Uani 1 1 d . . .
N4 N 0.43336(16) 0.58398(13) 0.42921(13) 0.0304(4) Uani 1 1 d . . .
C1 C 0.54479(18) 0.50922(16) 0.23816(15) 0.0288(4) Uani 1 1 d . . .
C2 C 0.59385(18) 0.40579(16) 0.20699(15) 0.0292(4) Uani 1 1 d . . .
H2A H 0.6594 0.3877 0.2502 0.035 Uiso 1 1 calc R . .
C3 C 0.54630(19) 0.32749(16) 0.11100(15) 0.0297(4) Uani 1 1 d . . .
C4 C 0.45088(19) 0.35486(17) 0.04841(15) 0.0312(5) Uani 1 1 d . . .
H4A H 0.4187 0.3022 -0.0176 0.037 Uiso 1 1 calc R . .
C5 C 0.40342(18) 0.45980(17) 0.08350(15) 0.0299(4) Uani 1 1 d . . .
C6 C 0.44896(19) 0.53926(16) 0.17863(16) 0.0305(5) Uani 1 1 d . . .
H6A H 0.4157 0.6114 0.2019 0.037 Uiso 1 1 calc R . .
C7 C 0.18736(19) 0.52762(17) 0.45663(15) 0.0319(5) Uani 1 1 d . . .
C8 C 0.14243(19) 0.57744(18) 0.38348(16) 0.0335(5) Uani 1 1 d . . .
H8A H 0.1760 0.6475 0.3846 0.040 Uiso 1 1 calc R . .
C9 C 0.04728(19) 0.52195(17) 0.30892(16) 0.0315(5) Uani 1 1 d . . .
C10 C -0.00304(19) 0.42002(17) 0.30467(16) 0.0325(5) Uani 1 1 d . . .
H10A H -0.0686 0.3836 0.2521 0.039 Uiso 1 1 calc R . .
C11 C 0.04451(19) 0.37151(17) 0.37937(16) 0.0316(5) Uani 1 1 d . . .
C12 C 0.13941(18) 0.42609(17) 0.45605(16) 0.0310(5) Uani 1 1 d . . .
H12A H 0.1711 0.3938 0.5078 0.037 Uiso 1 1 calc R . .
C13 C 0.21293(18) 0.54401(16) 0.04845(15) 0.0295(4) Uani 1 1 d . . .
C14 C 0.16319(19) 0.60735(18) -0.01066(16) 0.0341(5) Uani 1 1 d . . .
H14A H 0.2052 0.6129 -0.0707 0.041 Uiso 1 1 calc R . .
C15 C 0.0023(2) 0.65012(18) 0.10047(17) 0.0348(5) Uani 1 1 d . . .
H15A H -0.0736 0.6870 0.1220 0.042 Uiso 1 1 calc R . .
C16 C 0.05503(19) 0.58576(16) 0.15796(16) 0.0303(4) Uani 1 1 d . . .
C17 C 0.6001(2) 0.72043(17) 0.50046(16) 0.0342(5) Uani 1 1 d . . .
H17A H 0.6795 0.7498 0.4898 0.041 Uiso 1 1 calc R . .
C18 C 0.54231(19) 0.63094(16) 0.41967(15) 0.0291(4) Uani 1 1 d . . .
C19 C 0.38171(19) 0.63023(17) 0.52167(16) 0.0320(5) Uani 1 1 d . . .
C20 C 0.4354(2) 0.72120(17) 0.60312(16) 0.0355(5) Uani 1 1 d . . .
H20A H 0.3927 0.7521 0.6671 0.043 Uiso 1 1 calc R . .
C21 C 0.6020(2) 0.21457(17) 0.07847(16) 0.0353(5) Uani 1 1 d . . .
C22 C -0.0049(2) 0.26128(18) 0.37978(19) 0.0399(5) Uani 1 1 d . . .
N01 N 0.6467(4) 0.2001(3) 0.6799(4) 0.0575(14) Uani 0.50 1 d PGU A 1
C01 C 0.7268(4) 0.1819(3) 0.7595(2) 0.0337(11) Uani 0.50 1 d PGU A 1
H01A H 0.7436 0.2391 0.8265 0.040 Uiso 0.50 1 calc PR A 1
C02 C 0.7825(4) 0.0798(3) 0.7410(3) 0.0455(14) Uani 0.50 1 d PGU A 1
H02A H 0.8373 0.0673 0.7954 0.055 Uiso 0.50 1 calc PR A 1
C03 C 0.7580(4) -0.0039(2) 0.6429(4) 0.0478(15) Uani 0.50 1 d PGU A 1
H03A H 0.7961 -0.0736 0.6303 0.057 Uiso 0.50 1 calc PR A 1
C04 C 0.6779(5) 0.0144(3) 0.5633(2) 0.0468(15) Uani 0.50 1 d PGU A 1
H04A H 0.6611 -0.0429 0.4963 0.056 Uiso 0.50 1 calc PR A 1
C05 C 0.6222(5) 0.1164(4) 0.5818(3) 0.0681(19) Uani 0.50 1 d PGU A 1
H05A H 0.5674 0.1289 0.5274 0.082 Uiso 0.50 1 calc PR A 1
N01' N 0.6642(5) 0.1947(3) 0.7199(4) 0.0610(14) Uani 0.50 1 d PGU B 2
C01' C 0.7494(5) 0.1482(4) 0.7760(2) 0.0599(17) Uani 0.50 1 d PGU B 2
H01H H 0.7695 0.1841 0.8507 0.072 Uiso 0.50 1 calc PR B 2
C02' C 0.8052(4) 0.0492(4) 0.7227(3) 0.0578(17) Uani 0.50 1 d PGU B 2
H02B H 0.8634 0.0175 0.7611 0.069 Uiso 0.50 1 calc PR B 2
C03' C 0.7758(4) -0.0033(3) 0.6134(3) 0.0492(15) Uani 0.50 1 d PGU B 2
H03B H 0.8140 -0.0710 0.5770 0.059 Uiso 0.50 1 calc PR B 2
C04' C 0.6906(5) 0.0432(4) 0.5573(2) 0.0494(16) Uani 0.50 1 d PGU B 2
H04B H 0.6705 0.0073 0.4825 0.059 Uiso 0.50 1 calc PR B 2
C05' C 0.6348(4) 0.1422(4) 0.6105(4) 0.0569(15) Uani 0.50 1 d PGU B 2
H05B H 0.5766 0.1740 0.5722 0.068 Uiso 0.50 1 calc PR B 2
N02 N 0.1876(2) -0.02232(17) 0.69729(17) 0.0523(5) Uani 1 1 d . . .
C06 C 0.1189(3) 0.0413(3) 0.6565(2) 0.0617(7) Uani 1 1 d . . .
H06A H 0.0406 0.0119 0.6180 0.074 Uiso 1 1 calc R . .
C07 C 0.1557(4) 0.1488(3) 0.6674(2) 0.0735(10) Uani 1 1 d . . .
H07A H 0.1037 0.1933 0.6378 0.088 Uiso 1 1 calc R . .
C08 C 0.2691(4) 0.1900(2) 0.7222(2) 0.0758(11) Uani 1 1 d . . .
H08A H 0.2965 0.2643 0.7319 0.091 Uiso 1 1 calc R . .
C09 C 0.3426(3) 0.1240(2) 0.7627(2) 0.0623(8) Uani 1 1 d . . .
H09A H 0.4226 0.1503 0.7994 0.075 Uiso 1 1 calc R . .
C010 C 0.2975(3) 0.0187(2) 0.7489(2) 0.0533(6) Uani 1 1 d . . .
H01B H 0.3476 -0.0273 0.7779 0.064 Uiso 1 1 calc R . .
N03 N 0.30247(18) 0.02854(15) 0.06532(14) 0.0407(4) Uani 1 1 d . . .
C011 C 0.2046(2) 0.0326(2) -0.00116(19) 0.0485(6) Uani 1 1 d . . .
H01C H 0.1834 -0.0303 -0.0627 0.058 Uiso 1 1 calc R . .
C012 C 0.1324(3) 0.1259(2) 0.0166(2) 0.0557(7) Uani 1 1 d . . .
H01D H 0.0628 0.1270 -0.0319 0.067 Uiso 1 1 calc R . .
C013 C 0.1636(2) 0.2166(2) 0.1057(2) 0.0511(6) Uani 1 1 d . . .
H01E H 0.1166 0.2820 0.1192 0.061 Uiso 1 1 calc R . .
C014 C 0.2634(2) 0.21171(19) 0.1748(2) 0.0478(6) Uani 1 1 d . . .
H01F H 0.2861 0.2732 0.2374 0.057 Uiso 1 1 calc R . .
C015 C 0.3297(2) 0.11650(19) 0.15197(18) 0.0434(6) Uani 1 1 d . . .
H01G H 0.3985 0.1132 0.2003 0.052 Uiso 1 1 calc R . .

loop_
_atom_site_aniso_label
_atom_site_aniso_U_11
_atom_site_aniso_U_22
_atom_site_aniso_U_33
_atom_site_aniso_U_23
_atom_site_aniso_U_13
_atom_site_aniso_U_12
O1 0.0637(11) 0.0367(8) 0.0324(8) 0.0013(7) -0.0042(8) 0.0158(8)
O2 0.0718(12) 0.0480(10) 0.0340(9) 0.0045(7) -0.0082(8) 0.0258(9)
O3 0.0629(12) 0.0505(10) 0.0732(13) 0.0278(9) -0.0168(10) -0.0199(9)
O4 0.0675(12) 0.0392(9) 0.0650(12) 0.0247(9) -0.0022(9) 0.0056(8)
O5 0.0367(8) 0.0516(9) 0.0250(7) 0.0122(7) 0.0055(6) 0.0129(7)
O6 0.0329(8) 0.0539(9) 0.0383(8) 0.0252(7) 0.0095(7) 0.0109(7)
O7 0.0403(9) 0.0617(10) 0.0231(7) 0.0094(7) 0.0036(6) -0.0129(7)
O8 0.0290(7) 0.0361(8) 0.0301(7) 0.0007(6) 0.0039(6) -0.0035(6)
N1 0.0346(10) 0.0454(10) 0.0361(10) 0.0197(8) -0.0019(8) 0.0023(8)
N2 0.0293(9) 0.0326(9) 0.0261(9) 0.0087(7) 0.0015(7) 0.0021(7)
N3 0.0476(11) 0.0339(9) 0.0281(9) 0.0055(8) -0.0027(8) -0.0027(8)
N4 0.0325(9) 0.0324(9) 0.0250(9) 0.0076(7) 0.0017(7) -0.0007(7)
C1 0.0274(10) 0.0328(10) 0.0237(10) 0.0051(8) 0.0056(8) -0.0029(8)
C2 0.0281(10) 0.0355(11) 0.0258(10) 0.0117(9) 0.0065(8) 0.0017(8)
C3 0.0322(11) 0.0328(11) 0.0244(10) 0.0085(8) 0.0075(9) 0.0013(8)
C4 0.0340(11) 0.0357(11) 0.0217(10) 0.0055(8) 0.0053(8) 0.0002(9)
C5 0.0282(10) 0.0398(11) 0.0244(10) 0.0132(9) 0.0072(8) 0.0048(9)
C6 0.0312(11) 0.0313(10) 0.0295(10) 0.0090(9) 0.0099(9) 0.0046(8)
C7 0.0277(11) 0.0429(12) 0.0222(10) 0.0057(9) 0.0064(8) 0.0013(9)
C8 0.0340(11) 0.0388(11) 0.0297(11) 0.0126(9) 0.0092(9) 0.0002(9)
C9 0.0270(10) 0.0429(12) 0.0290(10) 0.0162(9) 0.0091(9) 0.0092(9)
C10 0.0261(10) 0.0403(12) 0.0295(11) 0.0081(9) 0.0056(8) 0.0048(9)
C11 0.0283(11) 0.0332(11) 0.0334(11) 0.0091(9) 0.0093(9) 0.0082(8)
C12 0.0272(10) 0.0401(11) 0.0282(10) 0.0129(9) 0.0082(8) 0.0104(9)
C13 0.0290(10) 0.0337(10) 0.0239(10) 0.0065(8) 0.0014(8) 0.0015(8)
C14 0.0317(11) 0.0444(12) 0.0290(11) 0.0158(9) 0.0009(9) -0.0003(9)
C15 0.0293(11) 0.0407(12) 0.0367(12) 0.0155(10) 0.0007(9) 0.0059(9)
C16 0.0295(11) 0.0340(11) 0.0271(10) 0.0099(9) 0.0012(8) 0.0000(8)
C17 0.0357(12) 0.0318(11) 0.0325(11) 0.0075(9) -0.0010(9) -0.0029(9)
C18 0.0302(11) 0.0283(10) 0.0273(10) 0.0072(8) 0.0007(8) 0.0026(8)
C19 0.0343(11) 0.0368(11) 0.0252(10) 0.0109(9) 0.0013(9) -0.0006(9)
C20 0.0457(13) 0.0366(11) 0.0230(10) 0.0078(9) 0.0018(9) 0.0030(10)
C21 0.0404(12) 0.0361(11) 0.0275(11) 0.0069(9) 0.0054(10) 0.0035(9)
C22 0.0389(13) 0.0361(12) 0.0453(13) 0.0126(11) 0.0089(11) 0.0068(10)
N01 0.064(2) 0.051(2) 0.054(2) 0.0149(16) -0.0066(16) 0.0106(15)
C01 0.0339(18) 0.0345(17) 0.0312(17) 0.0105(14) -0.0077(14) 0.0002(15)
C02 0.046(2) 0.042(2) 0.049(2) 0.0160(16) -0.0035(16) 0.0048(16)
C03 0.051(2) 0.041(2) 0.050(2) 0.0122(15) 0.0061(17) 0.0083(16)
C04 0.054(2) 0.044(2) 0.046(2) 0.0181(16) 0.0048(16) -0.0013(16)
C05 0.073(3) 0.061(2) 0.068(2) 0.0183(18) -0.0010(18) 0.0072(18)
N01' 0.066(2) 0.055(2) 0.058(2) 0.0124(15) 0.0043(17) 0.0085(16)
C01' 0.060(2) 0.057(2) 0.061(2) 0.0153(17) 0.0071(17) 0.0051(17)
C02' 0.056(2) 0.059(2) 0.056(2) 0.0149(17) 0.0070(17) 0.0046(17)
C03' 0.051(2) 0.046(2) 0.050(2) 0.0152(15) 0.0089(17) 0.0021(16)
C04' 0.051(2) 0.047(2) 0.048(2) 0.0127(16) 0.0046(16) 0.0004(17)
C05' 0.061(2) 0.058(2) 0.051(2) 0.0185(17) -0.0044(16) 0.0089(17)
N02 0.0615(14) 0.0433(11) 0.0530(13) 0.0175(10) 0.0028(11) -0.0076(10)
C06 0.0591(17) 0.0705(19) 0.0548(16) 0.0191(15) 0.0038(14) 0.0075(15)
C07 0.116(3) 0.0624(19) 0.0526(17) 0.0282(15) 0.0236(19) 0.038(2)
C08 0.143(3) 0.0341(14) 0.0503(17) 0.0086(13) 0.038(2) -0.0126(18)
C09 0.0744(19) 0.0585(17) 0.0451(15) 0.0049(13) 0.0088(14) -0.0213(15)
C010 0.0656(18) 0.0493(15) 0.0446(14) 0.0154(12) 0.0002(13) 0.0026(13)
N03 0.0464(11) 0.0399(10) 0.0335(10) 0.0083(8) 0.0040(9) 0.0095(8)
C011 0.0574(16) 0.0491(14) 0.0337(12) 0.0067(11) -0.0027(11) 0.0057(12)
C012 0.0592(17) 0.0597(16) 0.0453(14) 0.0132(13) -0.0025(12) 0.0206(13)
C013 0.0582(16) 0.0491(14) 0.0462(14) 0.0130(12) 0.0124(12) 0.0248(12)
C014 0.0570(16) 0.0390(13) 0.0420(13) 0.0043(10) 0.0076(12) 0.0069(11)
C015 0.0428(13) 0.0434(13) 0.0387(13) 0.0061(10) 0.0009(10) 0.0047(10)

loop_
_atom_type_symbol
_atom_type_description
_atom_type_scat_dispersion_real
_atom_type_scat_dispersion_imag
_atom_type_scat_source
C C 0.0033 0.0016 'International Tables Vol C Tables 4.2.6.8 and 6.1.1.4'
H H 0.0000 0.0000 'International Tables Vol C Tables 4.2.6.8 and 6.1.1.4'
N N 0.0061 0.0033 'International Tables Vol C Tables 4.2.6.8 and 6.1.1.4'
O O 0.0106 0.0060 'International Tables Vol C Tables 4.2.6.8 and 6.1.1.4'

loop_
_geom_angle_atom_site_label_1
_geom_angle_atom_site_label_2
_geom_angle_atom_site_label_3
_geom_angle
C21 O1 H1A 109.5
C22 O3 H3A 109.5
C13 O5 C5 120.18(15)
C16 O6 C9 118.49(15)
C19 O7 C7 119.46(15)
C18 O8 C1 119.85(15)
C15 N1 C14 116.97(18)
C16 N2 C13 114.74(17)
C17 N3 C20 117.03(18)
C18 N4 C19 114.81(17)
C2 C1 C6 122.66(18)
C2 C1 O8 117.38(18)
C6 C1 O8 119.62(17)
C1 C2 C3 118.99(19)
C1 C2 H2A 120.5
C3 C2 H2A 120.5
C4 C3 C2 120.06(18)
C4 C3 C21 121.99(18)
C2 C3 C21 117.95(18)
C5 C4 C3 118.96(18)
C5 C4 H4A 120.5
C3 C4 H4A 120.5
C4 C5 C6 122.17(19)
C4 C5 O5 115.97(17)
C6 C5 O5 121.47(18)
C1 C6 C5 117.15(18)
C1 C6 H6A 121.4
C5 C6 H6A 121.4
C12 C7 C8 121.80(19)
C12 C7 O7 116.79(18)
C8 C7 O7 121.03(19)
C9 C8 C7 117.60(19)
C9 C8 H8A 121.2
C7 C8 H8A 121.2
C8 C9 C10 122.72(19)
C8 C9 O6 118.92(19)
C10 C9 O6 118.06(18)
C9 C10 C11 118.41(19)
C9 C10 H10A 120.8
C11 C10 H10A 120.8
C12 C11 C10 120.08(19)
C12 C11 C22 118.35(19)
C10 C11 C22 121.57(19)
C7 C12 C11 119.38(19)
C7 C12 H12A 120.3
C11 C12 H12A 120.3
N2 C13 O5 119.41(18)
N2 C13 C14 123.49(19)
O5 C13 C14 116.96(18)
N1 C14 C13 120.61(19)
N1 C14 H14A 119.7
C13 C14 H14A 119.7
N1 C15 C16 120.83(19)
N1 C15 H15A 119.6
C16 C15 H15A 119.6
N2 C16 O6 119.82(18)
N2 C16 C15 123.35(19)
O6 C16 C15 116.78(18)
N3 C17 C18 121.05(19)
N3 C17 H17A 119.5
C18 C17 H17A 119.5
N4 C18 O8 120.07(17)
N4 C18 C17 123.11(18)
O8 C18 C17 116.79(18)
N4 C19 O7 119.26(17)
N4 C19 C20 123.61(19)
O7 C19 C20 117.04(18)
N3 C20 C19 120.38(19)
N3 C20 H20A 119.8
C19 C20 H20A 119.8
O2 C21 O1 124.4(2)
O2 C21 C3 121.09(18)
O1 C21 C3 114.55(19)
O4 C22 O3 124.7(2)
O4 C22 C11 122.4(2)
O3 C22 C11 113.0(2)
C01 N01 C05 120.0
C02 C01 N01 120.0
C02 C01 H01A 120.0
N01 C01 H01A 120.0
C01 C02 C03 120.0
C01 C02 H02A 120.0
C03 C02 H02A 120.0
C04 C03 C02 120.0
C04 C03 H03A 120.0
C02 C03 H03A 120.0
C03 C04 C05 120.0
C03 C04 H04A 120.0
C05 C04 H04A 120.0
C04 C05 N01 120.0
C04 C05 H05A 120.0
N01 C05 H05A 120.0
C01' N01' C05' 120.0
N01' C01' C02' 120.0
N01' C01' H01H 120.0
C02' C01' H01H 120.0
C01' C02' C03' 120.0
C01' C02' H02B 120.0
C03' C02' H02B 120.0
C04' C03' C02' 120.0
C04' C03' H03B 120.0
C02' C03' H03B 120.0
C03' C04' C05' 120.0
C03' C04' H04B 120.0
C05' C04' H04B 120.0
C04' C05' N01' 120.0
C04' C05' H05B 120.0
N01' C05' H05B 120.0
C06 N02 C010 118.2(2)
N02 C06 C07 122.6(3)
N02 C06 H06A 118.7
C07 C06 H06A 118.7
C08 C07 C06 118.2(3)
C08 C07 H07A 120.9
C06 C07 H07A 120.9
C09 C08 C07 119.7(3)
C09 C08 H08A 120.1
C07 C08 H08A 120.1
C08 C09 C010 117.9(3)
C08 C09 H09A 121.0
C010 C09 H09A 121.0
N02 C010 C09 123.3(3)
N02 C010 H01B 118.3
C09 C010 H01B 118.3
C015 N03 C011 118.3(2)
N03 C011 C012 122.1(2)
N03 C011 H01C 119.0
C012 C011 H01C 119.0
C013 C012 C011 118.6(2)
C013 C012 H01D 120.7
C011 C012 H01D 120.7
C014 C013 C012 119.2(2)
C014 C013 H01E 120.4
C012 C013 H01E 120.4
C015 C014 C013 118.7(2)
C015 C014 H01F 120.7
C013 C014 H01F 120.7
N03 C015 C014 123.1(2)
N03 C015 H01G 118.5
C014 C015 H01G 118.5

loop_
_geom_bond_atom_site_label_1
_geom_bond_atom_site_label_2
_geom_bond_distance
O1 C21 1.302(2)
O1 H1A 0.8400
O2 C21 1.211(3)
O3 C22 1.310(3)
O3 H3A 0.8400
O4 C22 1.212(3)
O5 C13 1.364(2)
O5 C5 1.396(2)
O6 C16 1.360(2)
O6 C9 1.407(2)
O7 C19 1.362(2)
O7 C7 1.393(2)
O8 C18 1.358(2)
O8 C1 1.405(2)
N1 C15 1.326(3)
N1 C14 1.334(3)
N2 C16 1.320(3)
N2 C13 1.327(2)
N3 C17 1.324(3)
N3 C20 1.332(3)
N4 C18 1.321(3)
N4 C19 1.323(2)
C1 C2 1.368(3)
C1 C6 1.380(3)
C2 C3 1.392(3)
C2 H2A 0.9500
C3 C4 1.386(3)
C3 C21 1.503(3)
C4 C5 1.379(3)
C4 H4A 0.9500
C5 C6 1.385(3)
C6 H6A 0.9500
C7 C12 1.377(3)
C7 C8 1.380(3)
C8 C9 1.375(3)
C8 H8A 0.9500
C9 C10 1.377(3)
C10 C11 1.394(3)
C10 H10A 0.9500
C11 C12 1.385(3)
C11 C22 1.490(3)
C12 H12A 0.9500
C13 C14 1.379(3)
C14 H14A 0.9500
C15 C16 1.385(3)
C15 H15A 0.9500
C17 C18 1.386(3)
C17 H17A 0.9500
C19 C20 1.385(3)
C20 H20A 0.9500
N01 C01 1.3900
N01 C05 1.3900
C01 C02 1.3900
C01 H01A 0.9500
C02 C03 1.3900
C02 H02A 0.9500
C03 C04 1.3900
C03 H03A 0.9500
C04 C05 1.3900
C04 H04A 0.9500
C05 H05A 0.9500
N01' C01' 1.3900
N01' C05' 1.3900
C01' C02' 1.3900
C01' H01H 0.9500
C02' C03' 1.3900
C02' H02B 0.9500
C03' C04' 1.3900
C03' H03B 0.9500
C04' C05' 1.3900
C04' H04B 0.9500
C05' H05B 0.9500
N02 C06 1.314(4)
N02 C010 1.323(3)
C06 C07 1.376(4)
C06 H06A 0.9500
C07 C08 1.368(5)
C07 H07A 0.9500
C08 C09 1.364(5)
C08 H08A 0.9500
C09 C010 1.366(4)
C09 H09A 0.9500
C010 H01B 0.9500
N03 C015 1.328(3)
N03 C011 1.330(3)
C011 C012 1.386(3)
C011 H01C 0.9500
C012 C013 1.372(4)
C012 H01D 0.9500
C013 C014 1.370(3)
C013 H01E 0.9500
C014 C015 1.368(3)
C014 H01F 0.9500
C015 H01G 0.9500

loop_
_geom_torsion_atom_site_label_1
_geom_torsion_atom_site_label_2
_geom_torsion_atom_site_label_3
_geom_torsion_atom_site_label_4
_geom_torsion
C18 O8 C1 C2 -114.4(2)
C18 O8 C1 C6 72.1(2)
C6 C1 C2 C3 0.5(3)
O8 C1 C2 C3 -172.74(16)
C1 C2 C3 C4 0.1(3)
C1 C2 C3 C21 179.88(18)
C2 C3 C4 C5 -0.8(3)
C21 C3 C4 C5 179.51(18)
C3 C4 C5 C6 0.8(3)
C3 C4 C5 O5 173.66(17)
C13 O5 C5 C4 139.55(18)
C13 O5 C5 C6 -47.5(3)
C2 C1 C6 C5 -0.5(3)
O8 C1 C6 C5 172.59(17)
C4 C5 C6 C1 -0.1(3)
O5 C5 C6 C1 -172.65(17)
C19 O7 C7 C12 134.16(19)
C19 O7 C7 C8 -52.9(3)
C12 C7 C8 C9 -0.1(3)
O7 C7 C8 C9 -172.71(17)
C7 C8 C9 C10 -0.4(3)
C7 C8 C9 O6 173.22(17)
C16 O6 C9 C8 75.2(2)
C16 O6 C9 C10 -111.0(2)
C8 C9 C10 C11 0.2(3)
O6 C9 C10 C11 -173.48(17)
C9 C10 C11 C12 0.5(3)
C9 C10 C11 C22 -179.89(18)
C8 C7 C12 C11 0.8(3)
O7 C7 C12 C11 173.68(17)
C10 C11 C12 C7 -1.0(3)
C22 C11 C12 C7 179.43(18)
C16 N2 C13 O5 -175.20(17)
C16 N2 C13 C14 0.5(3)
C5 O5 C13 N2 -31.5(3)
C5 O5 C13 C14 152.52(18)
C15 N1 C14 C13 0.1(3)
N2 C13 C14 N1 -0.3(3)
O5 C13 C14 N1 175.44(18)
C14 N1 C15 C16 -0.1(3)
C13 N2 C16 O6 177.08(17)
C13 N2 C16 C15 -0.5(3)
C9 O6 C16 N2 9.6(3)
C9 O6 C16 C15 -172.73(18)
N1 C15 C16 N2 0.3(3)
N1 C15 C16 O6 -177.29(18)
C20 N3 C17 C18 0.1(3)
C19 N4 C18 O8 179.40(18)
C19 N4 C18 C17 1.2(3)
C1 O8 C18 N4 10.0(3)
C1 O8 C18 C17 -171.66(18)
N3 C17 C18 N4 -1.5(3)
N3 C17 C18 O8 -179.77(19)
C18 N4 C19 O7 -176.02(18)
C18 N4 C19 C20 0.4(3)
C7 O7 C19 N4 -30.6(3)
C7 O7 C19 C20 152.83(19)
C17 N3 C20 C19 1.3(3)
N4 C19 C20 N3 -1.7(3)
O7 C19 C20 N3 174.80(19)
C4 C3 C21 O2 -166.9(2)
C2 C3 C21 O2 13.3(3)
C4 C3 C21 O1 13.1(3)
C2 C3 C21 O1 -166.64(18)
C12 C11 C22 O4 -2.3(3)
C10 C11 C22 O4 178.1(2)
C12 C11 C22 O3 177.93(18)
C10 C11 C22 O3 -1.7(3)
C05 N01 C01 C02 0.0
N01 C01 C02 C03 0.0
C01 C02 C03 C04 0.0
C02 C03 C04 C05 0.0
C03 C04 C05 N01 0.0
C01 N01 C05 C04 0.0
C05' N01' C01' C02' 0.0
N01' C01' C02' C03' 0.0
C01' C02' C03' C04' 0.0
C02' C03' C04' C05' 0.0
C03' C04' C05' N01' 0.0
C01' N01' C05' C04' 0.0
C010 N02 C06 C07 -1.3(4)
N02 C06 C07 C08 0.6(4)
C06 C07 C08 C09 0.9(4)
C07 C08 C09 C010 -1.6(4)
C06 N02 C010 C09 0.5(4)
C08 C09 C010 N02 0.9(4)
C015 N03 C011 C012 1.0(4)
N03 C011 C012 C013 0.1(4)
C011 C012 C013 C014 -0.9(4)
C012 C013 C014 C015 0.7(4)
C011 N03 C015 C014 -1.3(4)
C013 C014 C015 N03 0.4(4)
